data_7720760
loop_
_publ_author_name
'Nambu, Yusuke'
'Kuwabara, Akihide'
'Kawamata, Masahiro'
'Mori, Seira'
'Okazaki, Megumi'
'Maeda, Kazuhiko'

_publ_section_title
;
 Refining hydrogen positions in &#x3b1;-FeOOH through combined neutron
 diffraction and computational techniques.
;
_journal_issue 14
_journal_name_full 'Dalton transactions (Cambridge, England : 2003)'
_journal_page_first 5780
_journal_page_last 5787
_journal_paper_doi 10.1039/d5dt00217f
_journal_volume 55
_journal_year 2026
_chemical_formula_sum 'Fe H O2'
_chemical_name_common Goethite
_chemical_name_systematic alpha-FeOOH
_space_group_IT_number 62
_space_group_name_Hall '-P 2ac 2n'
_space_group_name_H-M_alt 'P n m a'
_symmetry_cell_setting orthorhombic
_symmetry_space_group_name_H-M 'P n m a'
_audit_update_record
;
2026-03-05 deposited with the CCDC.	2026-03-20 downloaded from the CCDC.
;
_cell_angle_alpha 90.0000
_cell_angle_beta 90.0000
_cell_angle_gamma 90.0000
_cell_formula_units_Z 4
_cell_length_a 9.9544(3)
_cell_length_b 3.02469(10)
_cell_length_c 4.60406(17)
_cell_measurement_temperature 430.1(9)
_cell_volume 138.624(8)
_computing_structure_refinement FULLPROF
_diffrn_ambient_temperature 430.1(9)
_diffrn_measurement_device_type powder
_diffrn_radiation_type neutron
_diffrn_radiation_wavelength 1.34171
_diffrn_source 'nuclear reactor'
_pd_instr_location ' ?'
_pd_meas_2theta_range_inc 0.050019
_pd_meas_2theta_range_max 153.64999
_pd_meas_2theta_range_min 3.00000
_pd_meas_number_of_points 3014
_pd_proc_2theta_range_inc 0.050019
_pd_proc_2theta_range_max 154.3800
_pd_proc_2theta_range_min 3.7300
_pd_proc_ls_pref_orient_corr ' ?'
_pd_proc_ls_prof_R_factor 2.8794
_pd_proc_ls_prof_wR_expected 1.8968
_pd_proc_ls_prof_wR_factor 3.7281
_pd_proc_wavelength 1.341709
_pd_spec_mounting ' ?'
_refine_ls_number_parameters 27
_refine_ls_number_reflns 321
_refine_ls_number_restraints 0
_refine_ls_R_I_factor 11.4565
_cod_data_source_file d5dt00217f2.cif
_cod_data_source_block Nuclear_CCDC8
_cod_depositor_comments 'Adding full bibliography for 7720752--7720761.cif.'
_cod_original_sg_symbol_H-M Pnma
_cod_original_formula_sum 'Fe O2 H'
_cod_database_code 7720760
_struct_title 'alpha-FeOOH at 430.1(9) K'
_pd_proc_ls_prof_cr_factor 21.4878
_pd_proc_ls_prof_cwr_factor 20.4026
_pd_proc_ls_prof_cwr_expected 10.3807
_pd_proc_ls_prof_chi2 3.8629
_pd_proc_ls_prof_echi2 3.8629

loop_
_symmetry_equiv_pos_as_xyz
x,y,z
-x,-y,-z
-x,y+1/2,-z
x,-y+1/2,z
-x+1/2,-y,z+1/2
x+1/2,y,-z+1/2
x+1/2,-y+1/2,-z+1/2
-x+1/2,y+1/2,z+1/2

loop_
_atom_site_label
_atom_site_fract_x
_atom_site_fract_y
_atom_site_fract_z
_atom_site_U_iso_or_equiv
_atom_site_occupancy
_atom_site_adp_type
_atom_site_type_symbol
Fe 0.8525(2) 0.25000 0.0489(5) 0.0081(4) 1.00000 Uiso Fe
O1 0.2018(4) 0.25000 0.7061(8) 0.0068(7) 1.00000 Uiso O
O2 0.0516(3) 0.25000 0.2051(8) 0.0069(7) 1.00000 Uiso O
H 0.0822(7) 0.25000 0.4095(16) 0.0233(14) 1.00000 Uiso H

loop_
_atom_type_symbol
_atom_type_scat_length_neutron
_atom_type_scat_source
FE 0.94500 V.F._Sears_Neutron_News_3_26_(1992)
O 0.58030 V.F._Sears_Neutron_News_3_26_(1992)
H -0.37390 V.F._Sears_Neutron_News_3_26_(1992)

loop_
_geom_angle_atom_site_label_1
_geom_angle_atom_site_label_2
_geom_angle_atom_site_label_3
_geom_angle_site_symmetry_1
_geom_angle_site_symmetry_2
_geom_angle_site_symmetry_3
_geom_angle
_geom_angle_publ_flag
? ? ? ? ? ? ? ?

loop_
_geom_bond_atom_site_label_1
_geom_bond_atom_site_label_2
_geom_bond_site_symmetry_1
_geom_bond_site_symmetry_2
_geom_bond_distance
_geom_bond_publ_flag
? ? ? ? ? ?

loop_
_geom_contact_atom_site_label_1
_geom_contact_atom_site_label_2
_geom_contact_distance
_geom_contact_site_symmetry_1
_geom_contact_site_symmetry_2
_geom_contact_publ_flag
? ? ? ? ? ?

loop_
_geom_hbond_atom_site_label_D
_geom_hbond_atom_site_label_H
_geom_hbond_atom_site_label_A
_geom_hbond_site_symmetry_D
_geom_hbond_site_symmetry_H
_geom_hbond_site_symmetry_A
_geom_hbond_distance_DH
_geom_hbond_distance_HA
_geom_hbond_distance_DA
_geom_hbond_angle_DHA
_geom_hbond_publ_flag
? ? ? ? ? ? ? ? ? ? ?

loop_
_geom_torsion_atom_site_label_1
_geom_torsion_atom_site_label_2
_geom_torsion_atom_site_label_3
_geom_torsion_atom_site_label_4
_geom_torsion_site_symmetry_1
_geom_torsion_site_symmetry_2
_geom_torsion_site_symmetry_3
_geom_torsion_site_symmetry_4
_geom_torsion
_geom_torsion_publ_flag
? ? ? ? ? ? ? ? ? ?
